data_7103754
loop_
_publ_author_name
'John D. Kennedy'
'Neil J. Bullen'
'Andreas Franken'
'Colin A. Kilner'

_publ_section_title
;
Polyhedral monocarbaborane chemistry. Routes to
neutral, monoanionic and dianionic carbo-carbaborane-rods.
;
_journal_name_full 'Chemical communications (Cambridge, England)'
_journal_paper_doi 10.1039/b303589a
_journal_year 2003
_chemical_formula_sum 'C38 H72 B18 N4 O2'
_chemical_formula_weight 811.58
_space_group_IT_number 14
_symmetry_cell_setting monoclinic
_symmetry_space_group_name_Hall '-P 2ybc'
_symmetry_space_group_name_H-M 'P 1 21/c 1'
_atom_sites_solution_hydrogens geom
_atom_sites_solution_primary direct
_atom_sites_solution_secondary difmap
_audit_creation_method SHELXL-97
_cell_angle_alpha 90.00
_cell_angle_beta 102.9230(10)
_cell_angle_gamma 90.00
_cell_formula_units_Z 4
_cell_length_a 14.25280(10)
_cell_length_b 24.5742(3)
_cell_length_c 14.40150(10)
_cell_measurement_temperature 150(2)
_cell_volume 4916.38(8)
_computing_cell_refinement 'DENZO-SMN (Otwinowski & Minor, 1996)'
_computing_data_collection 'COLLECT (Nonius, 1999)'
_computing_data_reduction 'DENZO-SMN (Otwinowski & Minor, 1996)'
_computing_molecular_graphics
;
ORTEP3 for Windows (Farrugia, 1997)
XSeed (Barbour, 2001)
;
_computing_publication_material 'WC (Thornton-Pett, 2000)'
_computing_structure_refinement 'SHELXL-97 (Sheldrick, 1997)'
_computing_structure_solution 'SHELXS-97 (Sheldrick, 1990)'
_diffrn_ambient_temperature 150(2)
_diffrn_detector_area_resol_mean 9.091
_diffrn_measured_fraction_theta_full 0.998
_diffrn_measured_fraction_theta_max 0.998
_diffrn_measurement_device_type 'Nonius KappaCCD area detector diffractometer'
_diffrn_measurement_method
;
Detector set at 30mm from sample with different 2theta offsets 
1 degree phi exposures for chi=0 degree settings
1 degree omega exposures for chi=90 degree settings
;
_diffrn_radiation_monochromator graphite
_diffrn_radiation_source 'fine-focus sealed tube'
_diffrn_radiation_type MoK\a
_diffrn_radiation_wavelength 0.71069
_diffrn_reflns_av_R_equivalents 0.0674
_diffrn_reflns_av_sigmaI/netI 0.0369
_diffrn_reflns_limit_h_max 17
_diffrn_reflns_limit_h_min -17
_diffrn_reflns_limit_k_max 30
_diffrn_reflns_limit_k_min -30
_diffrn_reflns_limit_l_max 17
_diffrn_reflns_limit_l_min -17
_diffrn_reflns_number 67006
_diffrn_reflns_theta_full 26.00
_diffrn_reflns_theta_max 26.00
_diffrn_reflns_theta_min 2.00
_exptl_absorpt_coefficient_mu 0.061
_exptl_absorpt_correction_T_max 0.9958
_exptl_absorpt_correction_T_min 0.9821
_exptl_absorpt_correction_type multi-scan
_exptl_absorpt_process_details
;
Using multiple and symmetry-related data measurements via the program SORTAV
See R.H. Blessing, Acta Cryst (1995), A51, 33-38 
;
_exptl_crystal_colour colourless
_exptl_crystal_density_diffrn 1.096
_exptl_crystal_density_method 'not measured'
_exptl_crystal_description plate
_exptl_crystal_F_000 1736
_exptl_crystal_size_max 0.30
_exptl_crystal_size_mid 0.26
_exptl_crystal_size_min 0.07
_refine_diff_density_max 1.086
_refine_diff_density_min -0.281
_refine_diff_density_rms 0.097
_refine_ls_extinction_coef 0.0151(19)
_refine_ls_extinction_expression Fc^*^=kFc[1+0.001xFc^2^\l^3^/sin(2\q)]^-1/4^
_refine_ls_extinction_method SHELXL
_refine_ls_goodness_of_fit_ref 1.013
_refine_ls_hydrogen_treatment mixed
_refine_ls_matrix_type full
_refine_ls_number_parameters 576
_refine_ls_number_reflns 9637
_refine_ls_number_restraints 0
_refine_ls_restrained_S_all 1.013
_refine_ls_R_factor_all 0.0773
_refine_ls_R_factor_gt 0.0619
_refine_ls_shift/su_max 0.069
_refine_ls_shift/su_mean 0.008
_refine_ls_structure_factor_coef Fsqd
_refine_ls_weighting_details 'calc w=1/[\s^2^(Fo^2^)+(0.1102P)^2^+1.9052P] where P=(Fo^2^+2Fc^2^)/3'
_refine_ls_weighting_scheme calc
_refine_ls_wR_factor_gt 0.1691
_refine_ls_wR_factor_ref 0.1882
_reflns_number_gt 7882
_reflns_number_total 9637
_reflns_threshold_expression >2sigma(I)
_cod_data_source_file b303589a.txt
_cod_data_source_block c:\windows\desktop\andy\struct~1\conh28~1\sx
_cod_original_sg_symbol_H-M P21/c
_cod_database_code 7103754

loop_
_symmetry_equiv_pos_as_xyz
'x, y, z'
'-x, y+1/2, -z+1/2'
'-x, -y, -z'
'x, -y-1/2, z-1/2'

loop_
_atom_site_label
_atom_site_type_symbol
_atom_site_fract_x
_atom_site_fract_y
_atom_site_fract_z
_atom_site_U_iso_or_equiv
_atom_site_adp_type
_atom_site_occupancy
_atom_site_symmetry_multiplicity
_atom_site_calc_flag
_atom_site_refinement_flags
_atom_site_disorder_assembly
_atom_site_disorder_group
O1 O 0.08103(12) 0.26200(7) 0.04559(15) 0.0726(5) Uani 1 1 d . . .
O2 O 0.44321(9) 0.47593(5) 0.08459(10) 0.0478(3) Uani 1 1 d . . .
N1 N 0.19883(12) 0.23362(7) -0.02444(12) 0.0443(4) Uani 1 1 d . . .
N2 N 0.30919(12) 0.52077(6) 0.10183(12) 0.0436(4) Uani 1 1 d . . .
N3 N 0.13850(10) 0.71135(6) 0.81735(11) 0.0405(4) Uani 1 1 d . . .
N4 N 0.62921(11) 0.55839(7) 0.31970(12) 0.0475(4) Uani 1 1 d . . .
C1A C 0.44170(13) 0.74000(8) 0.10439(13) 0.0406(4) Uani 1 1 d . . .
C1B C 0.06604(12) 0.02911(7) -0.19149(12) 0.0362(4) Uani 1 1 d . . .
C2A C 0.40846(13) 0.68273(8) 0.10512(13) 0.0402(4) Uani 1 1 d . . .
C2B C 0.09707(12) 0.08255(7) -0.14649(13) 0.0372(4) Uani 1 1 d . . .
C3A C 0.43490(14) 0.64427(8) 0.04451(14) 0.0449(4) Uani 1 1 d . . .
H3A H 0.4746 0.6551 0.0029 0.054 Uiso 1 1 calc R . .
C3B C 0.06844(13) 0.10102(7) -0.06585(13) 0.0388(4) Uani 1 1 d . . .
H3B H 0.0268 0.0791 -0.0385 0.047 Uiso 1 1 calc R . .
C4A C 0.40473(14) 0.59065(8) 0.04341(14) 0.0444(4) Uani 1 1 d . . .
H4A H 0.4242 0.5650 0.0021 0.053 Uiso 1 1 calc R . .
C4B C 0.09927(13) 0.15082(7) -0.02426(13) 0.0395(4) Uani 1 1 d . . .
H4B H 0.0791 0.1626 0.0310 0.047 Uiso 1 1 calc R . .
C5A C 0.34551(13) 0.57475(7) 0.10343(14) 0.0408(4) Uani 1 1 d . . .
C5B C 0.15993(13) 0.18325(7) -0.06423(13) 0.0394(4) Uani 1 1 d . . .
C6 C 0.35894(13) 0.47490(7) 0.08971(13) 0.0389(4) Uani 1 1 d . . .
C6A C 0.31844(13) 0.61255(8) 0.16453(14) 0.0429(4) Uani 1 1 d . . .
H6A H 0.2782 0.6018 0.2057 0.051 Uiso 1 1 calc R . .
C6B C 0.18802(14) 0.16560(8) -0.14521(14) 0.0470(5) Uani 1 1 d . . .
H6B H 0.2287 0.1878 -0.1732 0.056 Uiso 1 1 calc R . .
C7 C 0.30409(13) 0.42242(7) 0.08050(12) 0.0368(4) Uani 1 1 d . . .
C7A C 0.35025(13) 0.66582(8) 0.16529(14) 0.0428(4) Uani 1 1 d . . .
H7A H 0.3320 0.6913 0.2077 0.051 Uiso 1 1 calc R . .
C7B C 0.15737(14) 0.11606(8) -0.18546(15) 0.0461(5) Uani 1 1 d . . .
H7B H 0.1776 0.1045 -0.2408 0.055 Uiso 1 1 calc R . .
C8 C 0.20446(13) 0.41945(8) 0.06214(13) 0.0419(4) Uani 1 1 d . . .
H8 H 0.1674 0.4518 0.0597 0.050 Uiso 1 1 calc R . .
C9 C 0.15904(14) 0.36955(8) 0.04734(14) 0.0447(4) Uani 1 1 d . . .
H9 H 0.0909 0.3677 0.0366 0.054 Uiso 1 1 calc R . .
C10 C 0.21206(13) 0.32204(7) 0.04796(13) 0.0399(4) Uani 1 1 d . . .
C11 C 0.31239(14) 0.32481(8) 0.06846(14) 0.0438(4) Uani 1 1 d . . .
H11 H 0.3495 0.2925 0.0706 0.053 Uiso 1 1 calc R . .
C12 C 0.35750(14) 0.37462(8) 0.08564(14) 0.0426(4) Uani 1 1 d . . .
H12 H 0.4258 0.3763 0.1012 0.051 Uiso 1 1 calc R . .
C13 C 0.15786(14) 0.26983(8) 0.02446(14) 0.0443(4) Uani 1 1 d . . .
C14 C 0.67725(16) 0.55622(9) 0.42486(15) 0.0546(5) Uani 1 1 d . . .
H14A H 0.7403 0.5748 0.4345 0.066 Uiso 1 1 calc R . .
H14B H 0.6372 0.5769 0.4606 0.066 Uiso 1 1 calc R . .
C15 C 0.69320(18) 0.49982(11) 0.46688(19) 0.0714(7) Uani 1 1 d . . .
H15A H 0.6315 0.4806 0.4567 0.107 Uiso 1 1 calc R . .
H15B H 0.7213 0.5025 0.5353 0.107 Uiso 1 1 calc R . .
H15C H 0.7372 0.4798 0.4358 0.107 Uiso 1 1 calc R . .
C16 C 0.69602(16) 0.53332(12) 0.26327(17) 0.0643(6) Uani 1 1 d . . .
H16A H 0.7043 0.4943 0.2800 0.077 Uiso 1 1 calc R . .
H16B H 0.7599 0.5509 0.2827 0.077 Uiso 1 1 calc R . .
C17 C 0.66161(18) 0.53832(16) 0.15540(19) 0.0872(10) Uani 1 1 d . . .
H17A H 0.5969 0.5228 0.1355 0.131 Uiso 1 1 calc R . .
H17B H 0.7059 0.5186 0.1242 0.131 Uiso 1 1 calc R . .
H17C H 0.6600 0.5768 0.1372 0.131 Uiso 1 1 calc R . .
C18 C 0.53579(14) 0.52619(9) 0.29903(15) 0.0520(5) Uani 1 1 d . . .
H18A H 0.5049 0.5304 0.2307 0.062 Uiso 1 1 calc R . .
H18B H 0.5516 0.4872 0.3104 0.062 Uiso 1 1 calc R . .
C19 C 0.46369(16) 0.54195(11) 0.35678(16) 0.0605(6) Uani 1 1 d . . .
H19A H 0.4909 0.5347 0.4243 0.091 Uiso 1 1 calc R . .
H19B H 0.4047 0.5206 0.3355 0.091 Uiso 1 1 calc R . .
H19C H 0.4487 0.5808 0.3479 0.091 Uiso 1 1 calc R . .
C20 C 0.60617(18) 0.61709(10) 0.29198(17) 0.0621(6) Uani 1 1 d . . .
H20A H 0.5653 0.6320 0.3332 0.075 Uiso 1 1 calc R . .
H20B H 0.5680 0.6180 0.2255 0.075 Uiso 1 1 calc R . .
C21 C 0.6928(2) 0.65388(12) 0.2993(2) 0.0860(9) Uani 1 1 d . . .
H21A H 0.7311 0.6536 0.3649 0.129 Uiso 1 1 calc R . .
H21B H 0.6711 0.6911 0.2816 0.129 Uiso 1 1 calc R . .
H21C H 0.7322 0.6408 0.2562 0.129 Uiso 1 1 calc R . .
C22 C 0.08404(15) 0.67425(8) 0.87137(16) 0.0489(5) Uani 1 1 d . . .
H22A H 0.0320 0.6956 0.8896 0.059 Uiso 1 1 calc R . .
H22B H 0.0533 0.6450 0.8279 0.059 Uiso 1 1 calc R . .
C23 C 0.14412(19) 0.64855(11) 0.95956(18) 0.0678(6) Uani 1 1 d . . .
H23A H 0.1903 0.6233 0.9417 0.102 Uiso 1 1 calc R . .
H23B H 0.1023 0.6286 0.9933 0.102 Uiso 1 1 calc R . .
H23C H 0.1790 0.6769 1.0012 0.102 Uiso 1 1 calc R . .
C24 C 0.18312(14) 0.75943(8) 0.87778(14) 0.0452(4) Uani 1 1 d . . .
H24A H 0.2317 0.7454 0.9327 0.054 Uiso 1 1 calc R . .
H24B H 0.2174 0.7822 0.8393 0.054 Uiso 1 1 calc R . .
C25 C 0.11389(15) 0.79520(8) 0.91514(15) 0.0491(5) Uani 1 1 d . . .
H25A H 0.0661 0.8102 0.8616 0.074 Uiso 1 1 calc R . .
H25B H 0.1494 0.8250 0.9525 0.074 Uiso 1 1 calc R . .
H25C H 0.0812 0.7736 0.9557 0.074 Uiso 1 1 calc R . .
C26 C 0.06563(14) 0.73037(9) 0.73007(14) 0.0482(5) Uani 1 1 d . . .
H26A H 0.0364 0.6980 0.6940 0.058 Uiso 1 1 calc R . .
H26B H 0.0136 0.7502 0.7513 0.058 Uiso 1 1 calc R . .
C27 C 0.10539(17) 0.76683(10) 0.66346(16) 0.0575(5) Uani 1 1 d . . .
H27A H 0.1320 0.7999 0.6974 0.086 Uiso 1 1 calc R . .
H27B H 0.0537 0.7766 0.6089 0.086 Uiso 1 1 calc R . .
H27C H 0.1563 0.7476 0.6410 0.086 Uiso 1 1 calc R . .
C28 C 0.22166(14) 0.68110(8) 0.78983(16) 0.0490(5) Uani 1 1 d . . .
H28A H 0.2558 0.7065 0.7554 0.059 Uiso 1 1 calc R . .
H28B H 0.2677 0.6696 0.8487 0.059 Uiso 1 1 calc R . .
C29 C 0.19141(19) 0.63148(11) 0.7281(2) 0.0731(7) Uani 1 1 d . . .
H29A H 0.1622 0.6047 0.7634 0.110 Uiso 1 1 calc R . .
H29B H 0.2480 0.6154 0.7106 0.110 Uiso 1 1 calc R . .
H29C H 0.1445 0.6422 0.6703 0.110 Uiso 1 1 calc R . .
B2A B 0.37552(16) 0.79365(9) 0.09866(17) 0.0444(5) Uani 1 1 d . . .
H2A H 0.2965 0.7908 0.0959 0.053 Uiso 1 1 calc R . .
B2B B 0.13357(15) -0.01091(8) -0.23669(15) 0.0388(4) Uani 1 1 d . . .
H2B H 0.2107 -0.0008 -0.2341 0.047 Uiso 1 1 calc R . .
B3A B 0.47966(16) 0.77839(10) 0.19585(17) 0.0463(5) Uani 1 1 d . . .
H3A1 H 0.4840 0.7634 0.2701 0.056 Uiso 1 1 calc R . .
B3B B 0.07258(15) -0.02986(9) -0.14101(16) 0.0410(5) Uani 1 1 d . . .
H3B1 H 0.1010 -0.0350 -0.0625 0.049 Uiso 1 1 calc R . .
B4A B 0.55012(16) 0.75995(9) 0.10747(16) 0.0431(5) Uani 1 1 d . . .
H4A1 H 0.6106 0.7303 0.1117 0.052 Uiso 1 1 calc R . .
B4B B -0.03866(14) 0.00148(8) -0.20753(16) 0.0400(5) Uani 1 1 d . . .
H4B1 H -0.0989 0.0214 -0.1820 0.048 Uiso 1 1 calc R . .
B5A B 0.44546(15) 0.77501(9) 0.01032(16) 0.0425(5) Uani 1 1 d . . .
H5A H 0.4224 0.7573 -0.0629 0.051 Uiso 1 1 calc R . .
B5B B 0.02171(15) 0.02041(8) -0.30365(15) 0.0392(4) Uani 1 1 d . . .
H5B H 0.0094 0.0554 -0.3547 0.047 Uiso 1 1 calc R . .
B6A B 0.44600(18) 0.84823(10) 0.16259(19) 0.0532(6) Uani 1 1 d . . .
H6A1 H 0.4152 0.8748 0.2116 0.064 Uiso 1 1 calc R . .
B6B B 0.09706(16) -0.08026(9) -0.22451(17) 0.0439(5) Uani 1 1 d . . .
H6B1 H 0.1526 -0.1125 -0.2002 0.053 Uiso 1 1 calc R . .
B7A B 0.56937(17) 0.82437(10) 0.16944(18) 0.0507(6) Uani 1 1 d . . .
H7A1 H 0.6375 0.8318 0.2241 0.061 Uiso 1 1 calc R . .
B7B B -0.02517(16) -0.07153(9) -0.20402(18) 0.0454(5) Uani 1 1 d . . .
H7B1 H -0.0677 -0.0969 -0.1635 0.055 Uiso 1 1 calc R . .
B8A B 0.54555(17) 0.82155(9) 0.03874(17) 0.0466(5) Uani 1 1 d . . .
H8A H 0.5947 0.8267 -0.0114 0.056 Uiso 1 1 calc R . .
B8B B -0.06099(16) -0.03593(9) -0.31869(17) 0.0448(5) Uani 1 1 d . . .
H8B H -0.1324 -0.0326 -0.3701 0.054 Uiso 1 1 calc R . .
B9A B 0.42151(18) 0.84551(10) 0.0316(2) 0.0524(6) Uani 1 1 d . . .
H9A H 0.3712 0.8697 -0.0242 0.063 Uiso 1 1 calc R . .
B9B B 0.06097(16) -0.04482(9) -0.33918(16) 0.0428(5) Uani 1 1 d . . .
H9B H 0.0874 -0.0487 -0.4065 0.051 Uiso 1 1 calc R . .
B10A B 0.51980(19) 0.87707(10) 0.0987(2) 0.0568(6) Uani 1 1 d . . .
H10A H 0.5446 0.9202 0.0968 0.068 Uiso 1 1 calc R . .
B10B B -0.00391(17) -0.09701(9) -0.30695(18) 0.0488(5) Uani 1 1 d . . .
H10B H -0.0262 -0.1368 -0.3432 0.059 Uiso 1 1 calc R . .
H3 H 0.2550(17) 0.5182(9) 0.1211(15) 0.050(6) Uiso 1 1 d . . .
H4 H 0.2490(18) 0.2447(10) -0.0471(17) 0.062(7) Uiso 1 1 d . . .

loop_
_atom_site_aniso_label
_atom_site_aniso_U_11
_atom_site_aniso_U_22
_atom_site_aniso_U_33
_atom_site_aniso_U_23
_atom_site_aniso_U_13
_atom_site_aniso_U_12
O1 0.0548(9) 0.0533(9) 0.1220(15) -0.0331(9) 0.0457(10) -0.0162(7)
O2 0.0391(7) 0.0444(8) 0.0620(9) -0.0073(6) 0.0159(6) -0.0051(6)
N1 0.0413(9) 0.0410(9) 0.0536(10) -0.0112(7) 0.0171(7) -0.0091(7)
N2 0.0406(9) 0.0372(8) 0.0573(10) -0.0010(7) 0.0201(8) -0.0033(6)
N3 0.0337(8) 0.0418(9) 0.0460(9) -0.0032(7) 0.0089(6) -0.0035(6)
N4 0.0392(8) 0.0549(10) 0.0458(9) -0.0058(7) 0.0040(7) 0.0038(7)
C1A 0.0391(10) 0.0407(10) 0.0442(10) -0.0002(8) 0.0143(8) -0.0029(7)
C1B 0.0336(9) 0.0362(9) 0.0397(9) -0.0028(7) 0.0101(7) -0.0012(7)
C2A 0.0372(9) 0.0390(10) 0.0459(10) 0.0024(8) 0.0126(8) -0.0009(7)
C2B 0.0326(8) 0.0386(9) 0.0405(9) -0.0033(7) 0.0084(7) -0.0013(7)
C3A 0.0456(10) 0.0455(11) 0.0483(11) 0.0000(8) 0.0208(8) -0.0038(8)
C3B 0.0368(9) 0.0396(9) 0.0417(9) -0.0013(7) 0.0123(7) -0.0025(7)
C4A 0.0465(10) 0.0434(10) 0.0471(10) -0.0028(8) 0.0185(8) -0.0009(8)
C4B 0.0398(9) 0.0413(10) 0.0385(9) -0.0042(7) 0.0114(7) -0.0008(7)
C5A 0.0384(9) 0.0361(9) 0.0492(10) 0.0014(8) 0.0130(8) -0.0003(7)
C5B 0.0341(9) 0.0388(10) 0.0452(10) -0.0076(8) 0.0084(7) -0.0032(7)
C6 0.0389(10) 0.0413(10) 0.0376(9) -0.0031(7) 0.0110(7) -0.0032(7)
C6A 0.0392(10) 0.0426(10) 0.0515(11) 0.0023(8) 0.0199(8) 0.0018(8)
C6B 0.0441(10) 0.0474(11) 0.0544(11) -0.0086(9) 0.0215(9) -0.0118(8)
C7 0.0399(9) 0.0386(9) 0.0326(8) -0.0025(7) 0.0097(7) -0.0037(7)
C7A 0.0417(10) 0.0399(10) 0.0505(11) 0.0000(8) 0.0185(8) 0.0034(8)
C7B 0.0456(10) 0.0479(11) 0.0497(11) -0.0114(9) 0.0212(9) -0.0100(8)
C8 0.0403(10) 0.0386(10) 0.0475(10) -0.0045(8) 0.0110(8) 0.0016(7)
C9 0.0356(9) 0.0447(10) 0.0544(11) -0.0090(9) 0.0117(8) -0.0036(8)
C10 0.0408(10) 0.0405(10) 0.0393(9) -0.0062(7) 0.0110(7) -0.0042(7)
C11 0.0419(10) 0.0405(10) 0.0489(11) -0.0059(8) 0.0099(8) 0.0010(8)
C12 0.0368(9) 0.0436(10) 0.0468(10) -0.0065(8) 0.0078(8) -0.0017(7)
C13 0.0393(10) 0.0409(10) 0.0542(11) -0.0089(8) 0.0136(8) -0.0043(8)
C14 0.0511(12) 0.0576(13) 0.0492(11) -0.0045(10) -0.0017(9) 0.0020(10)
C15 0.0609(15) 0.0716(16) 0.0724(16) 0.0141(13) -0.0048(12) 0.0060(12)
C16 0.0391(11) 0.0869(18) 0.0679(15) -0.0195(13) 0.0137(10) -0.0018(11)
C17 0.0474(13) 0.154(3) 0.0639(15) -0.0331(17) 0.0196(12) -0.0137(16)
C18 0.0398(10) 0.0627(13) 0.0514(12) -0.0068(10) 0.0057(9) -0.0006(9)
C19 0.0487(12) 0.0800(16) 0.0536(12) 0.0017(11) 0.0130(10) 0.0082(11)
C20 0.0660(14) 0.0579(14) 0.0554(13) 0.0056(10) -0.0015(11) 0.0034(11)
C21 0.097(2) 0.0694(18) 0.0779(18) 0.0175(14) -0.0097(15) -0.0200(15)
C22 0.0434(10) 0.0431(11) 0.0634(12) 0.0012(9) 0.0185(9) -0.0052(8)
C23 0.0687(15) 0.0680(16) 0.0690(15) 0.0180(12) 0.0205(12) -0.0002(12)
C24 0.0411(10) 0.0465(11) 0.0464(10) -0.0049(8) 0.0066(8) -0.0085(8)
C25 0.0573(12) 0.0418(11) 0.0499(11) -0.0027(8) 0.0157(9) -0.0044(9)
C26 0.0406(10) 0.0538(12) 0.0471(11) -0.0056(9) 0.0031(8) 0.0013(8)
C27 0.0633(14) 0.0605(13) 0.0500(12) 0.0030(10) 0.0153(10) 0.0116(11)
C28 0.0387(10) 0.0474(11) 0.0634(13) -0.0022(9) 0.0163(9) 0.0012(8)
C29 0.0598(14) 0.0600(15) 0.107(2) -0.0283(14) 0.0338(14) -0.0021(11)
B2A 0.0397(11) 0.0422(12) 0.0539(13) -0.0008(9) 0.0163(9) -0.0030(9)
B2B 0.0366(10) 0.0377(10) 0.0431(11) -0.0003(8) 0.0111(8) 0.0017(8)
B3A 0.0423(12) 0.0527(13) 0.0467(12) -0.0036(10) 0.0157(9) -0.0072(10)
B3B 0.0374(11) 0.0425(11) 0.0439(11) 0.0029(9) 0.0105(9) -0.0016(8)
B4A 0.0381(11) 0.0469(12) 0.0458(11) -0.0009(9) 0.0123(9) -0.0037(9)
B4B 0.0335(10) 0.0373(11) 0.0498(12) -0.0032(9) 0.0107(8) -0.0009(8)
B5A 0.0413(11) 0.0430(11) 0.0449(11) 0.0022(9) 0.0131(9) -0.0038(9)
B5B 0.0390(10) 0.0361(10) 0.0419(11) -0.0031(8) 0.0078(8) 0.0017(8)
B6A 0.0503(13) 0.0465(13) 0.0683(15) -0.0119(11) 0.0247(11) -0.0077(10)
B6B 0.0421(11) 0.0360(11) 0.0556(13) 0.0026(9) 0.0151(10) 0.0014(8)
B7A 0.0439(12) 0.0582(14) 0.0535(13) -0.0111(11) 0.0185(10) -0.0117(10)
B7B 0.0409(11) 0.0365(11) 0.0603(13) 0.0001(9) 0.0145(10) -0.0041(9)
B8A 0.0443(12) 0.0456(12) 0.0524(13) 0.0007(10) 0.0159(10) -0.0071(9)
B8B 0.0377(11) 0.0426(12) 0.0520(12) -0.0078(9) 0.0059(9) -0.0012(9)
B9A 0.0493(13) 0.0430(12) 0.0679(15) 0.0041(11) 0.0197(11) -0.0014(10)
B9B 0.0450(11) 0.0376(11) 0.0460(12) -0.0054(9) 0.0105(9) 0.0005(9)
B10A 0.0563(14) 0.0440(13) 0.0759(17) -0.0061(12) 0.0274(13) -0.0100(10)
B10B 0.0463(12) 0.0380(11) 0.0625(14) -0.0085(10) 0.0127(10) -0.0030(9)

loop_
_atom_type_symbol
_atom_type_description
_atom_type_scat_dispersion_real
_atom_type_scat_dispersion_imag
_atom_type_scat_source
C C 0.0033 0.0016 'International Tables Vol C Tables 4.2.6.8 and 6.1.1.4'
H H 0.0000 0.0000 'International Tables Vol C Tables 4.2.6.8 and 6.1.1.4'
B B 0.0013 0.0007 'International Tables Vol C Tables 4.2.6.8 and 6.1.1.4'
N N 0.0061 0.0033 'International Tables Vol C Tables 4.2.6.8 and 6.1.1.4'
O O 0.0106 0.0060 'International Tables Vol C Tables 4.2.6.8 and 6.1.1.4'

loop_
_geom_angle_atom_site_label_1
_geom_angle_atom_site_label_2
_geom_angle_atom_site_label_3
_geom_angle
_geom_angle_site_symmetry_1
_geom_angle_site_symmetry_3
_geom_angle_publ_flag
C13 N1 C5B 127.58(16) . . ?
C6 N2 C5A 125.12(16) . . ?
C26 N3 C24 110.91(15) . . ?
C26 N3 C22 106.02(14) . . ?
C24 N3 C22 111.68(15) . . ?
C26 N3 C28 111.31(15) . . ?
C24 N3 C28 106.13(14) . . ?
C22 N3 C28 110.87(15) . . ?
C20 N4 C16 111.82(19) . . ?
C20 N4 C14 108.65(16) . . ?
C16 N4 C14 108.90(16) . . ?
C20 N4 C18 108.40(16) . . ?
C16 N4 C18 108.16(16) . . ?
C14 N4 C18 110.93(17) . . ?
C2A C1A B3A 126.72(17) . . ?
C2A C1A B2A 126.24(16) . . ?
B3A C1A B2A 69.45(14) . . ?
C2A C1A B4A 126.37(16) . . ?
B3A C1A B4A 69.82(13) . . ?
B2A C1A B4A 107.39(15) . . ?
C2A C1A B5A 125.50(16) . . ?
B3A C1A B5A 107.78(16) . . ?
B2A C1A B5A 69.54(14) . . ?
B4A C1A B5A 69.50(13) . . ?
C2B C1B B4B 127.68(15) . . ?
C2B C1B B2B 124.65(15) . . ?
B4B C1B B2B 107.64(14) . . ?
C2B C1B B5B 124.45(15) . . ?
B4B C1B B5B 69.93(13) . . ?
B2B C1B B5B 69.51(12) . . ?
C2B C1B B3B 127.93(16) . . ?
B4B C1B B3B 69.14(13) . . ?
B2B C1B B3B 69.79(13) . . ?
B5B C1B B3B 107.60(15) . . ?
C7A C2A C3A 118.03(17) . . ?
C7A C2A C1A 121.55(17) . . ?
C3A C2A C1A 120.42(16) . . ?
C3B C2B C7B 117.74(17) . . ?
C3B C2B C1B 122.55(16) . . ?
C7B C2B C1B 119.71(16) . . ?
C4A C3A C2A 121.69(17) . . ?
C4B C3B C2B 121.59(16) . . ?
C5A C4A C3A 119.32(17) . . ?
C3B C4B C5B 119.46(16) . . ?
C4A C5A C6A 119.82(17) . . ?
C4A C5A N2 121.38(17) . . ?
C6A C5A N2 118.77(16) . . ?
C6B C5B C4B 119.50(17) . . ?
C6B C5B N1 116.85(16) . . ?
C4B C5B N1 123.61(17) . . ?
O2 C6 N2 122.52(17) . . ?
O2 C6 C7 120.92(16) . . ?
N2 C6 C7 116.54(16) . . ?
C7A C6A C5A 119.96(17) . . ?
C7B C6B C5B 120.49(17) . . ?
C8 C7 C12 119.33(17) . . ?
C8 C7 C6 123.63(17) . . ?
C12 C7 C6 116.93(16) . . ?
C6A C7A C2A 121.17(17) . . ?
C6B C7B C2B 121.22(17) . . ?
C9 C8 C7 120.06(17) . . ?
C8 C9 C10 120.64(17) . . ?
C9 C10 C11 119.37(17) . . ?
C9 C10 C13 117.79(16) . . ?
C11 C10 C13 122.83(17) . . ?
C12 C11 C10 119.72(17) . . ?
C11 C12 C7 120.78(17) . . ?
O1 C13 N1 123.13(18) . . ?
O1 C13 C10 121.83(17) . . ?
N1 C13 C10 114.99(16) . . ?
C15 C14 N4 115.25(19) . . ?
N4 C16 C17 114.6(2) . . ?
C19 C18 N4 115.65(18) . . ?
N4 C20 C21 115.2(2) . . ?
C23 C22 N3 115.16(17) . . ?
C25 C24 N3 115.72(15) . . ?
C27 C26 N3 115.12(17) . . ?
C29 C28 N3 114.18(17) . . ?
C1A B2A B6A 109.25(17) . . ?
C1A B2A B9A 109.01(15) . . ?
B6A B2A B9A 61.37(14) . . ?
C1A B2A B3A 55.27(12) . . ?
B6A B2A B3A 59.93(14) . . ?
B9A B2A B3A 102.90(15) . . ?
C1A B2A B5A 55.32(12) . . ?
B6A B2A B5A 102.26(15) . . ?
B9A B2A B5A 59.28(12) . . ?
B3A B2A B5A 90.32(14) . . ?
C1B B2B B6B 109.04(14) . . ?
C1B B2B B9B 109.08(15) . . ?
B6B B2B B9B 61.18(12) . . ?
C1B B2B B5B 55.24(11) . . ?
B6B B2B B5B 102.22(14) . . ?
B9B B2B B5B 59.54(11) . . ?
C1B B2B B3B 55.18(11) . . ?
B6B B2B B3B 59.62(12) . . ?
B9B B2B B3B 102.37(14) . . ?
B5B B2B B3B 89.95(13) . . ?
C1A B3A B7A 108.52(16) . . ?
C1A B3A B6A 108.47(17) . . ?
B7A B3A B6A 60.80(13) . . ?
C1A B3A B2A 55.29(12) . . ?
B7A B3A B2A 101.59(16) . . ?
B6A B3A B2A 59.04(13) . . ?
C1A B3A B4A 55.10(12) . . ?
B7A B3A B4A 59.28(12) . . ?
B6A B3A B4A 101.68(16) . . ?
B2A B3A B4A 89.79(14) . . ?
C1B B3B B7B 108.85(15) . . ?
C1B B3B B6B 108.34(15) . . ?
B7B B3B B6B 61.30(12) . . ?
C1B B3B B4B 55.27(11) . . ?
B7B B3B B4B 59.57(12) . . ?
B6B B3B B4B 102.30(15) . . ?
C1B B3B B2B 55.03(11) . . ?
B7B B3B B2B 101.98(15) . . ?
B6B B3B B2B 58.99(12) . . ?
B4B B3B B2B 90.04(13) . . ?
C1A B4A B8A 108.88(16) . . ?
C1A B4A B7A 108.58(16) . . ?
B8A B4A B7A 61.21(13) . . ?
C1A B4A B5A 55.33(11) . . ?
B8A B4A B5A 59.32(12) . . ?
B7A B4A B5A 101.94(16) . . ?
C1A B4A B3A 55.08(12) . . ?
B8A B4A B3A 102.37(16) . . ?
B7A B4A B3A 59.36(12) . . ?
B5A B4A B3A 90.08(14) . . ?
C1B B4B B7B 109.04(15) . . ?
C1B B4B B8B 108.37(15) . . ?
B7B B4B B8B 61.10(13) . . ?
C1B B4B B3B 55.59(11) . . ?
B7B B4B B3B 59.47(12) . . ?
B8B B4B B3B 102.11(14) . . ?
C1B B4B B5B 55.11(11) . . ?
B7B B4B B5B 101.96(14) . . ?
B8B B4B B5B 58.96(12) . . ?
B3B B4B B5B 90.24(13) . . ?
C1A B5A B8A 108.69(16) . . ?
C1A B5A B9A 109.03(16) . . ?
B8A B5A B9A 61.48(13) . . ?
C1A B5A B4A 55.16(12) . . ?
B8A B5A B4A 59.28(12) . . ?
B9A B5A B4A 102.48(16) . . ?
C1A B5A B2A 55.15(12) . . ?
B8A B5A B2A 102.04(15) . . ?
B9A B5A B2A 59.46(13) . . ?
B4A B5A B2A 89.82(14) . . ?
C1B B5B B8B 108.79(15) . . ?
C1B B5B B9B 108.92(15) . . ?
B8B B5B B9B 61.31(12) . . ?
C1B B5B B2B 55.25(11) . . ?
B8B B5B B2B 102.06(14) . . ?
B9B B5B B2B 59.36(11) . . ?
C1B B5B B4B 54.95(11) . . ?
B8B B5B B4B 59.58(12) . . ?
B9B B5B B4B 102.37(14) . . ?
B2B B5B B4B 89.77(13) . . ?
B10A B6A B2A 112.08(18) . . ?
B10A B6A B3A 112.19(17) . . ?
B2A B6A B3A 61.03(13) . . ?
B10A B6A B7A 57.36(15) . . ?
B2A B6A B7A 102.00(16) . . ?
B3A B6A B7A 59.39(13) . . ?
B10A B6A B9A 57.24(15) . . ?
B2A B6A B9A 59.53(13) . . ?
B3A B6A B9A 102.37(16) . . ?
B7A B6A B9A 90.19(15) . . ?
B10B B6B B2B 112.28(16) . . ?
B10B B6B B3B 111.74(16) . . ?
B2B B6B B3B 61.40(12) . . ?
B10B B6B B9B 57.52(13) . . ?
B2B B6B B9B 59.52(12) . . ?
B3B B6B B9B 102.46(14) . . ?
B10B B6B B7B 57.10(13) . . ?
B2B B6B B7B 102.09(14) . . ?
B3B B6B B7B 59.04(12) . . ?
B9B B6B B7B 90.23(14) . . ?
B10A B7A B4A 111.98(18) . . ?
B10A B7A B3A 112.52(18) . . ?
B4A B7A B3A 61.35(13) . . ?
B10A B7A B6A 57.30(14) . . ?
B4A B7A B6A 102.44(15) . . ?
B3A B7A B6A 59.81(13) . . ?
B10A B7A B8A 57.21(14) . . ?
B4A B7A B8A 59.24(12) . . ?
B3A B7A B8A 102.38(16) . . ?
B6A B7A B8A 90.10(16) . . ?
B10B B7B B3B 112.35(16) . . ?
B10B B7B B4B 112.39(17) . . ?
B3B B7B B4B 60.95(12) . . ?
B10B B7B B8B 57.23(13) . . ?
B3B B7B B8B 102.13(14) . . ?
B4B B7B B8B 59.65(12) . . ?
B10B B7B B6B 57.16(13) . . ?
B3B B7B B6B 59.66(12) . . ?
B4B B7B B6B 102.11(14) . . ?
B8B B7B B6B 89.66(14) . . ?
B10A B8A B4A 112.39(17) . . ?
B10A B8A B5A 112.03(17) . . ?
B4A B8A B5A 61.40(12) . . ?
B10A B8A B7A 57.33(15) . . ?
B4A B8A B7A 59.56(13) . . ?
B5A B8A B7A 102.24(15) . . ?
B10A B8A B9A 57.21(14) . . ?
B4A B8A B9A 102.44(15) . . ?
B5A B8A B9A 59.32(13) . . ?
B7A B8A B9A 90.03(15) . . ?
B10B B8B B5B 112.44(16) . . ?
B10B B8B B4B 112.02(17) . . ?
B5B B8B B4B 61.46(12) . . ?
B10B B8B B9B 57.45(12) . . ?
B5B B8B B9B 59.60(12) . . ?
B4B B8B B9B 102.49(14) . . ?
B10B B8B B7B 57.24(13) . . ?
B5B B8B B7B 102.43(15) . . ?
B4B B8B B7B 59.25(12) . . ?
B9B B8B B7B 90.28(14) . . ?
B10A B9A B5A 111.78(18) . . ?
B10A B9A B2A 111.61(19) . . ?
B5A B9A B2A 61.25(12) . . ?
B10A B9A B6A 57.16(14) . . ?
B5A B9A B6A 102.04(17) . . ?
B2A B9A B6A 59.10(13) . . ?
B10A B9A B8A 57.07(14) . . ?
B5A B9A B8A 59.19(12) . . ?
B2A B9A B8A 101.69(16) . . ?
B6A B9A B8A 89.68(16) . . ?
B10B B9B B2B 111.78(16) . . ?
B10B B9B B5B 111.63(16) . . ?
B2B B9B B5B 61.11(12) . . ?
B10B B9B B8B 57.07(13) . . ?
B2B B9B B8B 101.73(14) . . ?
B5B B9B B8B 59.09(12) . . ?
B10B B9B B6B 57.20(13) . . ?
B2B B9B B6B 59.30(12) . . ?
B5B B9B B6B 102.01(14) . . ?
B8B B9B B6B 89.82(14) . . ?
B9A B10A B6A 65.60(15) . . ?
B9A B10A B8A 65.72(15) . . ?
B6A B10A B8A 99.82(17) . . ?
B9A B10A B7A 99.93(17) . . ?
B6A B10A B7A 65.33(15) . . ?
B8A B10A B7A 65.46(15) . . ?
B7B B10B B8B 65.53(14) . . ?
B7B B10B B6B 65.74(14) . . ?
B8B B10B B6B 99.65(16) . . ?
B7B B10B B9B 100.02(16) . . ?
B8B B10B B9B 65.47(13) . . ?
B6B B10B B9B 65.28(13) . . ?

loop_
_geom_bond_atom_site_label_1
_geom_bond_atom_site_label_2
_geom_bond_distance
_geom_bond_site_symmetry_2
_geom_bond_publ_flag
O1 C13 1.216(2) . ?
O2 C6 1.220(2) . ?
N1 C13 1.346(2) . ?
N1 C5B 1.423(2) . ?
N2 C6 1.364(2) . ?
N2 C5A 1.422(2) . ?
N3 C26 1.514(2) . ?
N3 C24 1.520(2) . ?
N3 C22 1.520(2) . ?
N3 C28 1.525(2) . ?
N4 C20 1.513(3) . ?
N4 C16 1.514(3) . ?
N4 C14 1.517(3) . ?
N4 C18 1.520(3) . ?
C1A C2A 1.486(3) . ?
C1A B3A 1.612(3) . ?
C1A B2A 1.613(3) . ?
C1A B4A 1.612(3) . ?
C1A B5A 1.616(3) . ?
C1B C2B 1.487(2) . ?
C1B B4B 1.608(3) . ?
C1B B2B 1.612(3) . ?
C1B B5B 1.612(3) . ?
C1B B3B 1.615(3) . ?
C2A C7A 1.390(3) . ?
C2A C3A 1.394(3) . ?
C2B C3B 1.390(2) . ?
C2B C7B 1.396(3) . ?
C3A C4A 1.385(3) . ?
C3B C4B 1.390(3) . ?
C4A C5A 1.392(3) . ?
C4B C5B 1.392(3) . ?
C5A C6A 1.392(3) . ?
C5B C6B 1.385(3) . ?
C6 C7 1.498(2) . ?
C6A C7A 1.384(3) . ?
C6B C7B 1.377(3) . ?
C7 C8 1.387(3) . ?
C7 C12 1.393(3) . ?
C8 C9 1.381(3) . ?
C9 C10 1.390(3) . ?
C10 C11 1.396(3) . ?
C10 C13 1.497(3) . ?
C11 C12 1.379(3) . ?
C14 C15 1.509(3) . ?
C16 C17 1.526(4) . ?
C18 C19 1.510(3) . ?
C20 C21 1.515(4) . ?
C22 C23 1.503(3) . ?
C24 C25 1.508(3) . ?
C26 C27 1.512(3) . ?
C28 C29 1.514(3) . ?
B2A B6A 1.800(3) . ?
B2A B9A 1.809(3) . ?
B2A B3A 1.837(3) . ?
B2A B5A 1.841(3) . ?
B2B B6B 1.802(3) . ?
B2B B9B 1.806(3) . ?
B2B B5B 1.838(3) . ?
B2B B3B 1.846(3) . ?
B3A B7A 1.809(3) . ?
B3A B6A 1.817(4) . ?
B3A B4A 1.845(3) . ?
B3B B7B 1.802(3) . ?
B3B B6B 1.814(3) . ?
B3B B4B 1.829(3) . ?
B4A B8A 1.802(3) . ?
B4A B7A 1.808(3) . ?
B4A B5A 1.840(3) . ?
B4B B7B 1.804(3) . ?
B4B B8B 1.811(3) . ?
B4B B5B 1.845(3) . ?
B5A B8A 1.803(3) . ?
B5A B9A 1.805(3) . ?
B5B B8B 1.800(3) . ?
B5B B9B 1.809(3) . ?
B6A B10A 1.699(3) . ?
B6A B7A 1.835(3) . ?
B6A B9A 1.842(4) . ?
B6B B10B 1.699(3) . ?
B6B B9B 1.836(3) . ?
B6B B7B 1.843(3) . ?
B7A B10A 1.701(4) . ?
B7A B8A 1.838(3) . ?
B7B B10B 1.698(3) . ?
B7B B8B 1.838(3) . ?
B8A B10A 1.698(3) . ?
B8A B9A 1.844(3) . ?
B8B B10B 1.698(3) . ?
B8B B9B 1.840(3) . ?
B9A B10A 1.701(4) . ?
B9B B10B 1.705(3) . ?
